data_7060293
loop_
_publ_author_name
'Xin, Yu'
'Zhou, Jun'
'Xing, Yong Heng'
'Bai, Feng Ying'
'Sun, Li Xian'

_publ_section_title
;
 A series of porous 3D inorganic--organic hybrid framework crystalline
 materials based on 5-aminoisophthalic acid for photocatalytic degradation
 of crystal violet
;
_journal_issue 7
_journal_name_full 'New Journal of Chemistry'
_journal_page_first 3432
_journal_page_last 3440
_journal_paper_doi 10.1039/D0NJ05472K
_journal_volume 45
_journal_year 2021
_chemical_formula_moiety 'C13 H9 N2 Ni O4, 2(H2 O)'
_chemical_formula_sum 'C13 H13 N2 Ni O6'
_chemical_formula_weight 351.96
_space_group_crystal_system monoclinic
_space_group_IT_number 14
_space_group_name_Hall '-P 2ybc'
_space_group_name_H-M_alt 'P 1 21/c 1'
_atom_sites_solution_hydrogens mixed
_audit_block_doi 10.5517/ccdc.csd.cc25qjp4
_audit_creation_date 2020-07-12
_audit_creation_method
;
Olex2 1.2
(compiled 2018.05.29 svn.r3508 for OlexSys, GUI svn.r5506)
;
_audit_update_record
;
2020-07-20 deposited with the CCDC.	2020-12-28 downloaded from the CCDC.
;
_cell_angle_alpha 90
_cell_angle_beta 108.6420(10)
_cell_angle_gamma 90
_cell_formula_units_Z 4
_cell_length_a 12.4092(9)
_cell_length_b 7.6700(5)
_cell_length_c 16.0912(12)
_cell_measurement_reflns_used 4864
_cell_measurement_temperature 293.15
_cell_measurement_theta_max 31.297
_cell_measurement_theta_min 2.672
_cell_volume 1451.18(18)
_computing_cell_refinement 'SAINT v8.34A (Bruker, 2013)'
_computing_data_reduction 'SAINT v8.34A (Bruker, 2013)'
_computing_molecular_graphics 'Olex2 (Dolomanov et al., 2009)'
_computing_publication_material 'Olex2 (Dolomanov et al., 2009)'
_computing_structure_refinement 'ShelXL (Sheldrick, 2015)'
_computing_structure_solution 'SHELXS-97 (Sheldrick, 1990)'
_diffrn_ambient_temperature 293.15
_diffrn_measured_fraction_theta_full 0.999
_diffrn_measured_fraction_theta_max 0.999
_diffrn_measurement_device_type 'CCD area detector'
_diffrn_measurement_method 'phi and omega scans'
_diffrn_radiation_monochromator graphite
_diffrn_radiation_type MoK\a
_diffrn_radiation_wavelength 0.71073
_diffrn_reflns_av_R_equivalents 0.0143
_diffrn_reflns_av_unetI/netI 0.0172
_diffrn_reflns_Laue_measured_fraction_full 0.999
_diffrn_reflns_Laue_measured_fraction_max 0.999
_diffrn_reflns_limit_h_max 14
_diffrn_reflns_limit_h_min -14
_diffrn_reflns_limit_k_max 9
_diffrn_reflns_limit_k_min -7
_diffrn_reflns_limit_l_max 17
_diffrn_reflns_limit_l_min -19
_diffrn_reflns_number 7163
_diffrn_reflns_point_group_measured_fraction_full 0.999
_diffrn_reflns_point_group_measured_fraction_max 0.999
_diffrn_reflns_theta_full 24.994
_diffrn_reflns_theta_max 24.994
_diffrn_reflns_theta_min 1.732
_exptl_absorpt_coefficient_mu 1.368
_exptl_absorpt_correction_T_max 0.7462
_exptl_absorpt_correction_T_min 0.6537
_exptl_absorpt_correction_type none
_exptl_absorpt_process_details
;
SADABS-2014/5 (Bruker,2014/5) was used for absorption correction.
wR2(int) was 0.0650 before and 0.0299 after correction.
The Ratio of minimum to maximum transmission is 0.8760.
The \l/2 correction factor is 0.00150.
;
_exptl_crystal_colour 'clear light colourless'
_exptl_crystal_colour_lustre clear
_exptl_crystal_colour_modifier light
_exptl_crystal_colour_primary colourless
_exptl_crystal_density_diffrn 1.611
_exptl_crystal_density_method 'not measured'
_exptl_crystal_description block
_exptl_crystal_F_000 724
_exptl_crystal_size_max 0.51
_exptl_crystal_size_mid 0.42
_exptl_crystal_size_min 0.38
_refine_diff_density_max 2.146
_refine_diff_density_min -0.717
_refine_diff_density_rms 0.107
_refine_ls_extinction_coef 0.0035(13)
_refine_ls_extinction_expression Fc^*^=kFc[1+0.001xFc^2^\l^3^/sin(2\q)]^-1/4^
_refine_ls_extinction_method 'SHELXL-2018/3 (Sheldrick 2018)'
_refine_ls_goodness_of_fit_ref 1.106
_refine_ls_hydrogen_treatment constr
_refine_ls_matrix_type full
_refine_ls_number_parameters 200
_refine_ls_number_reflns 2547
_refine_ls_number_restraints 0
_refine_ls_restrained_S_all 1.106
_refine_ls_R_factor_all 0.0611
_refine_ls_R_factor_gt 0.0583
_refine_ls_shift/su_max 0.000
_refine_ls_shift/su_mean 0.000
_refine_ls_structure_factor_coef Fsqd
_refine_ls_weighting_details 'w=1/[\s^2^(Fo^2^)+(0.0900P)^2^+4.5597P] where P=(Fo^2^+2Fc^2^)/3'
_refine_ls_weighting_scheme calc
_refine_ls_wR_factor_gt 0.1695
_refine_ls_wR_factor_ref 0.1713
_reflns_Friedel_coverage 0.000
_reflns_number_gt 2338
_reflns_number_total 2547
_reflns_threshold_expression 'I > 2\s(I)'
_cod_data_source_file d0nj05472k2.cif
_cod_data_source_block zj_CCDC3
_cod_depositor_comments 'Adding full bibliography for 7060289--7060295.cif.'
_cod_database_code 7060293
_shelx_shelxl_version_number 2018/3
_shelx_space_group_comment
;
The symmetry employed for this shelxl refinement is uniquely defined
by the following loop, which should always be used as a source of
symmetry information in preference to the above space-group names.
They are only intended as comments.
;
_shelx_estimated_absorpt_t_max 0.625
_shelx_estimated_absorpt_t_min 0.542
_olex2_refinement_description
;
1. Fixed Uiso
 At 1.2 times of:
  All C(H) groups, All N(H,H) groups
 At 1.5 times of:
  All O(H,H) groups
2.a Riding coordinates:
 O1W(H1WA,H1WB), O2W(H2WA,H2WB)
2.b Secondary CH2 refined with riding coordinates:
 N1(H1A,H1B)
2.c Aromatic/amide H refined with riding coordinates:
 C7(H7), C8(H8), C10(H10), C5(H5), C4(H4), C2(H2), C1(H1)
;
_olex2_submission_special_instructions 'No special instructions were received'

loop_
_space_group_symop_operation_xyz
'x, y, z'
'-x, y+1/2, -z+1/2'
'-x, -y, -z'
'x, -y-1/2, z-1/2'

loop_
_atom_site_label
_atom_site_type_symbol
_atom_site_fract_x
_atom_site_fract_y
_atom_site_fract_z
_atom_site_U_iso_or_equiv
_atom_site_adp_type
_atom_site_occupancy
_atom_site_site_symmetry_order
_atom_site_calc_flag
_atom_site_refinement_flags_posn
_atom_site_refinement_flags_adp
_atom_site_refinement_flags_occupancy
_atom_site_disorder_assembly
_atom_site_disorder_group
Ni1 Ni 0.31287(5) 0.50485(6) 0.18284(3) 0.0319(3) Uani 1 1 d . . . . .
N1 N 0.4559(4) 0.6218(5) 0.1632(2) 0.0353(9) Uani 1 1 d . . . . .
H1A H 0.500872 0.664127 0.213900 0.042 Uiso 1 1 calc R . . . .
H1B H 0.495011 0.541345 0.144953 0.042 Uiso 1 1 calc R . . . .
C11 C 0.3594(4) 1.0547(6) 0.0653(3) 0.0293(9) Uani 1 1 d . . . . .
C6 C 0.4248(4) 0.7602(5) 0.0997(3) 0.0292(9) Uani 1 1 d . . . . .
C7 C 0.4127(4) 0.7305(5) 0.0118(3) 0.0297(9) Uani 1 1 d . . . . .
H7 H 0.430586 0.621961 -0.005992 0.036 Uiso 1 1 calc R . . . .
C9 C 0.3741(4) 0.8628(6) -0.0490(3) 0.0293(9) Uani 1 1 d . . . . .
C8 C 0.3988(4) 0.9225(5) 0.1260(3) 0.0304(9) Uani 1 1 d . . . . .
H8 H 0.407855 0.942698 0.184793 0.036 Uiso 1 1 calc R . . . .
N2 N 0.1828(3) 0.6651(5) 0.1152(3) 0.0387(9) Uani 1 1 d . . . . .
C10 C 0.3465(4) 1.0249(6) -0.0227(3) 0.0311(10) Uani 1 1 d . . . . .
H10 H 0.319609 1.113048 -0.063814 0.037 Uiso 1 1 calc R . . . .
O1 O 0.2955(4) 1.3473(5) 0.0404(3) 0.0619(12) Uani 1 1 d . . . . .
C12 C 0.3325(4) 1.2303(6) 0.0943(3) 0.0358(10) Uani 1 1 d . . . . .
C3 C 0.0371(4) 0.9287(7) 0.0243(3) 0.0442(12) Uani 1 1 d . . . . .
C5 C 0.1338(6) 0.6576(8) 0.0299(4) 0.0669(19) Uani 1 1 d . . . . .
H5 H 0.147845 0.560807 0.000085 0.080 Uiso 1 1 calc R . . . .
C4 C 0.0629(7) 0.7853(9) -0.0176(4) 0.079(2) Uani 1 1 d . . . . .
H4 H 0.032171 0.775121 -0.078191 0.094 Uiso 1 1 calc R . . . .
C2 C 0.1615(6) 0.8062(9) 0.1556(4) 0.070(2) Uani 1 1 d . . . . .
H2 H 0.196101 0.815355 0.215940 0.084 Uiso 1 1 calc R . . . .
C1 C 0.0910(7) 0.9392(10) 0.1129(4) 0.076(2) Uani 1 1 d . . . . .
H1 H 0.080085 1.035968 0.144045 0.091 Uiso 1 1 calc R . . . .
O2 O 0.3497(3) 1.2546(4) 0.1757(2) 0.0450(9) Uani 1 1 d . . . . .
C13 C 0.3636(4) 0.8318(6) -0.1441(3) 0.0320(10) Uani 1 1 d . . . . .
O3 O 0.3265(3) 0.9612(5) -0.1950(2) 0.0453(9) Uani 1 1 d . . . . .
O4 O 0.3893(3) 0.6895(5) -0.1674(2) 0.0502(10) Uani 1 1 d . . . . .
O1W O 0.2292(8) 0.0814(11) 0.3552(5) 0.147(3) Uani 1 1 d . . . . .
H1WA H 0.256704 -0.015391 0.345886 0.221 Uiso 1 1 d R . . . .
H1WB H 0.258454 0.109259 0.408836 0.221 Uiso 1 1 d R . . . .
O2W O 0.937(3) 0.938(5) 0.2780(10) 0.87(5) Uani 1 1 d . . . . .
H2WA H 0.971263 0.934811 0.332862 1.302 Uiso 1 1 d R . . . .
H2WB H 0.920583 0.834271 0.258941 1.302 Uiso 1 1 d R . . . .

loop_
_atom_site_aniso_label
_atom_site_aniso_U_11
_atom_site_aniso_U_22
_atom_site_aniso_U_33
_atom_site_aniso_U_23
_atom_site_aniso_U_13
_atom_site_aniso_U_12
Ni1 0.0582(5) 0.0194(4) 0.0159(4) 0.00194(19) 0.0089(3) 0.0160(2)
N1 0.060(2) 0.0218(18) 0.0213(18) 0.0016(14) 0.0092(17) 0.0073(17)
C11 0.043(2) 0.019(2) 0.027(2) -0.0022(17) 0.0128(18) -0.0013(18)
C6 0.045(2) 0.019(2) 0.023(2) 0.0007(16) 0.0101(17) 0.0004(17)
C7 0.045(2) 0.021(2) 0.025(2) -0.0036(17) 0.0130(18) 0.0017(18)
C9 0.040(2) 0.028(2) 0.021(2) -0.0012(17) 0.0116(17) -0.0041(18)
C8 0.051(3) 0.021(2) 0.020(2) -0.0029(17) 0.0130(18) -0.0032(19)
N2 0.045(2) 0.038(2) 0.032(2) 0.0024(17) 0.0095(17) 0.0100(18)
C10 0.044(2) 0.023(2) 0.026(2) 0.0046(17) 0.0106(19) -0.0019(18)
O1 0.098(3) 0.0263(19) 0.048(2) 0.0010(17) 0.004(2) 0.0220(19)
C12 0.049(3) 0.023(2) 0.037(2) -0.0028(19) 0.015(2) 0.0001(19)
C3 0.044(3) 0.046(3) 0.039(3) 0.003(2) 0.009(2) 0.010(2)
C5 0.097(5) 0.046(3) 0.039(3) -0.009(3) -0.004(3) 0.032(3)
C4 0.108(5) 0.068(4) 0.036(3) -0.009(3) -0.010(3) 0.047(4)
C2 0.092(5) 0.071(4) 0.034(3) -0.002(3) 0.001(3) 0.048(4)
C1 0.098(5) 0.075(5) 0.040(3) -0.008(3) 0.001(3) 0.053(4)
O2 0.080(2) 0.0243(17) 0.0375(19) -0.0065(14) 0.0282(17) -0.0004(16)
C13 0.042(2) 0.034(2) 0.021(2) -0.0012(19) 0.0123(18) -0.0029(19)
O3 0.075(2) 0.0393(18) 0.0238(17) 0.0049(15) 0.0181(16) -0.0022(18)
O4 0.078(3) 0.048(2) 0.0280(17) -0.0069(16) 0.0205(17) 0.0101(19)
O1W 0.213(9) 0.104(6) 0.096(5) -0.032(5) 0.008(5) 0.024(6)
O2W 1.19(8) 1.14(8) 0.113(12) 0.00(2) -0.02(2) 1.02(8)

loop_
_atom_type_symbol
_atom_type_description
_atom_type_scat_dispersion_real
_atom_type_scat_dispersion_imag
_atom_type_scat_source
C C 0.0033 0.0016 'International Tables Vol C Tables 4.2.6.8 and 6.1.1.4'
H H 0.0000 0.0000 'International Tables Vol C Tables 4.2.6.8 and 6.1.1.4'
N N 0.0061 0.0033 'International Tables Vol C Tables 4.2.6.8 and 6.1.1.4'
O O 0.0106 0.0060 'International Tables Vol C Tables 4.2.6.8 and 6.1.1.4'
Ni Ni 0.3393 1.1124 'International Tables Vol C Tables 4.2.6.8 and 6.1.1.4'

loop_
_geom_angle_atom_site_label_1
_geom_angle_atom_site_label_2
_geom_angle_atom_site_label_3
_geom_angle
_geom_angle_site_symmetry_1
_geom_angle_site_symmetry_3
_geom_angle_publ_flag
N2 Ni1 N1 102.97(16) . . ?
O2 Ni1 N1 100.51(15) 1_545 . ?
O2 Ni1 N2 135.08(17) 1_545 . ?
O3 Ni1 N1 106.99(16) 4_576 . ?
O3 Ni1 N2 104.90(16) 4_576 . ?
O3 Ni1 O2 104.01(15) 4_576 1_545 ?
C6 N1 Ni1 111.9(3) . . ?
C8 C11 C10 119.8(4) . . ?
C8 C11 C12 120.2(4) . . ?
C10 C11 C12 120.0(4) . . ?
C7 C6 N1 121.2(4) . . ?
C8 C6 N1 118.9(4) . . ?
C8 C6 C7 119.8(4) . . ?
C9 C7 C6 119.9(4) . . ?
C7 C9 C10 120.3(4) . . ?
C7 C9 C13 119.9(4) . . ?
C10 C9 C13 119.8(4) . . ?
C11 C8 C6 120.5(4) . . ?
C5 N2 Ni1 123.6(4) . . ?
C5 N2 C2 116.6(5) . . ?
C2 N2 Ni1 118.4(3) . . ?
C9 C10 C11 119.8(4) . . ?
O1 C12 C11 120.5(4) . . ?
O1 C12 O2 121.4(4) . . ?
O2 C12 C11 118.1(4) . . ?
C4 C3 C3 122.1(6) . 3_575 ?
C1 C3 C3 121.4(6) . 3_575 ?
C1 C3 C4 116.3(5) . . ?
N2 C5 C4 123.4(5) . . ?
C5 C4 C3 120.3(5) . . ?
N2 C2 C1 123.5(5) . . ?
C3 C1 C2 119.9(6) . . ?
C12 O2 Ni1 103.6(3) . 1_565 ?
O3 C13 C9 115.0(4) . . ?
O4 C13 C9 120.1(4) . . ?
O4 C13 O3 124.9(4) . . ?
C13 O3 Ni1 130.7(3) . 4_575 ?

loop_
_geom_bond_atom_site_label_1
_geom_bond_atom_site_label_2
_geom_bond_distance
_geom_bond_site_symmetry_2
_geom_bond_publ_flag
Ni1 N1 2.101(4) . ?
Ni1 N2 2.044(4) . ?
Ni1 O2 1.985(3) 1_545 ?
Ni1 O3 1.937(3) 4_576 ?
N1 C6 1.438(5) . ?
C11 C8 1.384(6) . ?
C11 C10 1.393(6) . ?
C11 C12 1.498(6) . ?
C6 C7 1.392(6) . ?
C6 C8 1.385(6) . ?
C7 C9 1.385(6) . ?
C9 C10 1.390(6) . ?
C9 C13 1.514(6) . ?
N2 C5 1.313(7) . ?
N2 C2 1.331(7) . ?
O1 C12 1.230(6) . ?
C12 O2 1.271(6) . ?
C3 C3 1.481(10) 3_575 ?
C3 C4 1.380(8) . ?
C3 C1 1.369(8) . ?
C5 C4 1.374(8) . ?
C2 C1 1.376(8) . ?
C13 O3 1.275(6) . ?
C13 O4 1.229(6) . ?
